data_7041547
loop_
_publ_author_name
'Gao, Yang'
'Lin, Yue-Jian'
'Han, Ying-Feng'
'Jin, Guo-Xin'

_publ_section_title
;
 Efficient synthesis of carborane azo derivatives and their reactivity.
;
_journal_issue 5
_journal_name_full 'Dalton transactions (Cambridge, England : 2003)'
_journal_page_first 1585
_journal_page_last 1592
_journal_paper_doi 10.1039/c6dt04550b
_journal_volume 46
_journal_year 2017
_chemical_formula_sum 'C18 H29 B10 Cl F N2 Rh'
_chemical_formula_weight 538.89
_space_group_crystal_system monoclinic
_space_group_IT_number 14
_space_group_name_Hall '-P 2yn'
_space_group_name_H-M_alt 'P 1 21/n 1'
_symmetry_space_group_name_Hall '-P 2yn'
_symmetry_space_group_name_H-M 'P 1 21/n 1'
_atom_sites_solution_hydrogens mixed
_audit_creation_method SHELXL-2014/7
_audit_update_record
;
2016-11-24 deposited with the CCDC.
2016-12-22 downloaded from the CCDC.
;
_cell_angle_alpha 90
_cell_angle_beta 105.323(7)
_cell_angle_gamma 90
_cell_formula_units_Z 4
_cell_length_a 9.089(4)
_cell_length_b 18.704(8)
_cell_length_c 15.037(6)
_cell_measurement_reflns_used 2381
_cell_measurement_temperature 173(2)
_cell_measurement_theta_max 23.71
_cell_measurement_theta_min 2.57
_cell_volume 2465.4(18)
_computing_cell_refinement 'Bruker SAINT'
_computing_data_collection 'Bruker APEX2'
_computing_data_reduction 'Bruker SAINT'
_computing_molecular_graphics 'Bruker SHELXTL'
_computing_publication_material 'Bruker SHELXTL'
_computing_structure_refinement 'SHELXL-2014/7 (Sheldrick, 2014)'
_computing_structure_solution 'SHELXS-97 (Sheldrick, 2008)'
_diffrn_ambient_temperature 173(2)
_diffrn_measured_fraction_theta_full 0.994
_diffrn_measured_fraction_theta_max 0.995
_diffrn_measurement_device_type 'Bruker APEX-II CCD'
_diffrn_measurement_method '\f and \w scans'
_diffrn_radiation_type MoK\a
_diffrn_radiation_wavelength 0.71073
_diffrn_reflns_av_R_equivalents 0.0690
_diffrn_reflns_av_unetI/netI 0.0795
_diffrn_reflns_Laue_measured_fraction_full 0.994
_diffrn_reflns_Laue_measured_fraction_max 0.995
_diffrn_reflns_limit_h_max 11
_diffrn_reflns_limit_h_min -11
_diffrn_reflns_limit_k_max 24
_diffrn_reflns_limit_k_min -18
_diffrn_reflns_limit_l_max 19
_diffrn_reflns_limit_l_min -19
_diffrn_reflns_number 18003
_diffrn_reflns_point_group_measured_fraction_full 0.994
_diffrn_reflns_point_group_measured_fraction_max 0.995
_diffrn_reflns_theta_full 25.242
_diffrn_reflns_theta_max 27.538
_diffrn_reflns_theta_min 2.178
_exptl_absorpt_coefficient_mu 0.819
_exptl_absorpt_correction_T_max 0.746
_exptl_absorpt_correction_T_min 0.661
_exptl_absorpt_correction_type multi-scan
_exptl_absorpt_process_details sadabs
_exptl_crystal_colour brown
_exptl_crystal_density_diffrn 1.452
_exptl_crystal_description prism
_exptl_crystal_F_000 1088
_exptl_crystal_size_max 0.180
_exptl_crystal_size_mid 0.100
_exptl_crystal_size_min 0.080
_refine_diff_density_max 0.404
_refine_diff_density_min -0.495
_refine_diff_density_rms 0.090
_refine_ls_extinction_method none
_refine_ls_goodness_of_fit_ref 0.966
_refine_ls_hydrogen_treatment mixed
_refine_ls_matrix_type full
_refine_ls_number_parameters 307
_refine_ls_number_reflns 5645
_refine_ls_number_restraints 1
_refine_ls_restrained_S_all 0.966
_refine_ls_R_factor_all 0.0797
_refine_ls_R_factor_gt 0.0378
_refine_ls_shift/su_max 0.005
_refine_ls_shift/su_mean 0.000
_refine_ls_structure_factor_coef Fsqd
_refine_ls_weighting_details 'w=1/[\s^2^(Fo^2^)+(0.0314P)^2^] where P=(Fo^2^+2Fc^2^)/3'
_refine_ls_weighting_scheme calc
_refine_ls_wR_factor_gt 0.0704
_refine_ls_wR_factor_ref 0.0834
_reflns_Friedel_coverage 0.000
_reflns_number_gt 3725
_reflns_number_total 5645
_reflns_threshold_expression 'I > 2\s(I)'
_cod_data_source_file c6dt04550b2.cif
_cod_data_source_block 5
_cod_depositor_comments 'Adding full bibliography for 7041541--7041547.cif.'
_cod_original_cell_volume 2465.5(18)
_cod_database_code 7041547
_shelx_shelxl_version_number 2014/7
_shelx_space_group_comment
; 
The symmetry employed for this shelxl refinement is uniquely defined 
by the following loop, which should always be used as a source of 
symmetry information in preference to the above space-group names. 
They are only intended as comments. 
;
_shelx_estimated_absorpt_t_min 0.867
_shelx_estimated_absorpt_t_max 0.937

loop_
_space_group_symop_operation_xyz
'x, y, z'
'-x+1/2, y+1/2, -z+1/2'
'-x, -y, -z'
'x-1/2, -y-1/2, z-1/2'

loop_
_atom_site_label
_atom_site_type_symbol
_atom_site_fract_x
_atom_site_fract_y
_atom_site_fract_z
_atom_site_U_iso_or_equiv
_atom_site_adp_type
_atom_site_occupancy
_atom_site_site_symmetry_order
_atom_site_calc_flag
_atom_site_refinement_flags_posn
_atom_site_refinement_flags_adp
Rh1 Rh 0.46413(3) 0.15956(2) 0.71439(2) 0.02457(8) Uani 1 1 d . .
Cl1 Cl 0.69843(10) 0.21758(5) 0.71245(6) 0.0388(2) Uani 1 1 d . .
N1 N 0.5946(3) 0.11924(15) 0.91284(18) 0.0314(7) Uani 1 1 d . .
N2 N 0.5237(3) 0.16463(15) 0.85526(17) 0.0274(6) Uani 1 1 d . .
F1 F 0.3213(3) 0.40019(14) 1.00815(18) 0.0829(9) Uani 1 1 d . .
C1 C 0.6340(4) 0.05669(18) 0.8681(2) 0.0292(8) Uani 1 1 d . .
C2 C 0.7623(4) 0.0661(2) 0.8119(2) 0.0348(9) Uani 1 1 d D .
H2 H 0.804(4) 0.1135(12) 0.809(2) 0.046(11) Uiso 1 1 d D .
B3 B 0.8117(5) 0.0212(2) 0.9155(3) 0.0408(11) Uani 1 1 d . .
H3 H 0.8950 0.0403 0.9800 0.049 Uiso 1 1 calc R U
B4 B 0.6446(5) -0.0249(2) 0.9179(3) 0.0380(10) Uani 1 1 d . .
H4 H 0.6180 -0.0371 0.9849 0.046 Uiso 1 1 calc R U
B5 B 0.4979(5) -0.0013(2) 0.8170(3) 0.0354(10) Uani 1 1 d . .
H5 H 0.3756 0.0017 0.8186 0.042 Uiso 1 1 calc R U
B6 B 0.5686(5) 0.0614(2) 0.7473(2) 0.0282(9) Uani 1 1 d . .
B7 B 0.7227(6) 0.0156(2) 0.7172(3) 0.0431(11) Uani 1 1 d . .
H7 H 0.7512 0.0302 0.6514 0.052 Uiso 1 1 calc R U
B8 B 0.8684(6) -0.0083(2) 0.8168(3) 0.0474(12) Uani 1 1 d . .
H8 H 0.9914 -0.0095 0.8164 0.057 Uiso 1 1 calc R U
B9 B 0.7917(6) -0.0695(2) 0.8828(3) 0.0453(12) Uani 1 1 d . .
H9 H 0.8631 -0.1121 0.9258 0.054 Uiso 1 1 calc R U
B10 B 0.5982(6) -0.0838(2) 0.8224(3) 0.0452(11) Uani 1 1 d . .
H10 H 0.5415 -0.1365 0.8259 0.054 Uiso 1 1 calc R U
B11 B 0.5545(6) -0.0313(2) 0.7197(3) 0.0424(11) Uani 1 1 d . .
H11 H 0.4695 -0.0497 0.6554 0.051 Uiso 1 1 calc R U
B12 B 0.7358(6) -0.0733(2) 0.7595(3) 0.0498(13) Uani 1 1 d . .
H12 H 0.7703 -0.1187 0.7209 0.060 Uiso 1 1 calc R U
C3 C 0.4764(4) 0.22600(18) 0.8993(2) 0.0274(8) Uani 1 1 d . .
C4 C 0.4946(4) 0.29262(19) 0.8650(2) 0.0369(9) Uani 1 1 d . .
H4A H 0.5407 0.2978 0.8156 0.044 Uiso 1 1 calc R U
C5 C 0.4447(5) 0.3520(2) 0.9035(3) 0.0480(10) Uani 1 1 d . .
H5A H 0.4578 0.3988 0.8822 0.058 Uiso 1 1 calc R U
C6 C 0.3762(5) 0.3415(2) 0.9729(3) 0.0509(11) Uani 1 1 d . .
C7 C 0.3590(5) 0.2761(2) 1.0088(3) 0.0496(11) Uani 1 1 d . .
H7A H 0.3124 0.2713 1.0581 0.060 Uiso 1 1 calc R U
C8 C 0.4113(4) 0.2170(2) 0.9715(2) 0.0384(9) Uani 1 1 d . .
H8A H 0.4025 0.1706 0.9954 0.046 Uiso 1 1 calc R U
C9 C 0.3517(4) 0.2029(2) 0.5744(2) 0.0372(9) Uani 1 1 d . .
C10 C 0.3150(4) 0.1299(2) 0.5799(2) 0.0410(9) Uani 1 1 d . .
C11 C 0.2341(4) 0.1240(2) 0.6481(3) 0.0414(10) Uani 1 1 d . .
C12 C 0.2183(4) 0.1953(2) 0.6820(2) 0.0420(10) Uani 1 1 d . .
C13 C 0.2901(4) 0.2439(2) 0.6360(2) 0.0355(9) Uani 1 1 d . .
C14 C 0.4328(5) 0.2344(3) 0.5080(3) 0.0615(13) Uani 1 1 d . .
H14A H 0.3574 0.2515 0.4528 0.092 Uiso 1 1 calc R U
H14B H 0.4969 0.1978 0.4904 0.092 Uiso 1 1 calc R U
H14C H 0.4968 0.2745 0.5375 0.092 Uiso 1 1 calc R U
C15 C 0.3406(6) 0.0725(3) 0.5161(3) 0.0765(16) Uani 1 1 d . .
H15A H 0.3230 0.0256 0.5405 0.115 Uiso 1 1 calc R U
H15B H 0.4458 0.0751 0.5111 0.115 Uiso 1 1 calc R U
H15C H 0.2699 0.0792 0.4551 0.115 Uiso 1 1 calc R U
C16 C 0.1516(5) 0.0592(3) 0.6686(4) 0.0831(18) Uani 1 1 d . .
H16A H 0.0497 0.0572 0.6257 0.125 Uiso 1 1 calc R U
H16B H 0.1424 0.0620 0.7320 0.125 Uiso 1 1 calc R U
H16C H 0.2089 0.0162 0.6615 0.125 Uiso 1 1 calc R U
C17 C 0.1296(5) 0.2130(3) 0.7502(3) 0.0703(15) Uani 1 1 d . .
H17A H 0.1664 0.2582 0.7809 0.106 Uiso 1 1 calc R U
H17B H 0.1431 0.1748 0.7963 0.106 Uiso 1 1 calc R U
H17C H 0.0211 0.2174 0.7180 0.106 Uiso 1 1 calc R U
C18 C 0.2965(6) 0.3239(2) 0.6431(3) 0.0599(13) Uani 1 1 d . .
H18A H 0.2236 0.3447 0.5895 0.090 Uiso 1 1 calc R U
H18B H 0.3997 0.3403 0.6451 0.090 Uiso 1 1 calc R U
H18C H 0.2703 0.3388 0.6995 0.090 Uiso 1 1 calc R U

loop_
_atom_site_aniso_label
_atom_site_aniso_U_11
_atom_site_aniso_U_22
_atom_site_aniso_U_33
_atom_site_aniso_U_23
_atom_site_aniso_U_13
_atom_site_aniso_U_12
Rh1 0.02423(14) 0.02580(14) 0.02430(13) 0.00212(13) 0.00753(9) -0.00014(13)
Cl1 0.0324(5) 0.0408(5) 0.0460(5) 0.0083(4) 0.0154(4) -0.0052(4)
N1 0.0366(18) 0.0297(17) 0.0261(15) 0.0025(13) 0.0050(13) 0.0071(13)
N2 0.0292(15) 0.0254(15) 0.0287(14) 0.0000(13) 0.0097(12) -0.0005(13)
F1 0.101(2) 0.0718(19) 0.0751(19) -0.0310(15) 0.0220(16) 0.0378(17)
C1 0.030(2) 0.032(2) 0.0265(17) 0.0029(15) 0.0097(15) 0.0051(15)
C2 0.032(2) 0.032(2) 0.043(2) 0.0078(17) 0.0135(17) 0.0038(16)
B3 0.037(3) 0.038(3) 0.043(2) 0.010(2) 0.004(2) 0.012(2)
B4 0.046(3) 0.032(2) 0.037(2) 0.0126(19) 0.013(2) 0.010(2)
B5 0.033(2) 0.034(3) 0.039(2) 0.0066(19) 0.0097(19) -0.0002(18)
B6 0.032(2) 0.030(2) 0.0237(19) 0.0005(16) 0.0085(17) 0.0041(17)
B7 0.052(3) 0.042(3) 0.043(2) 0.004(2) 0.025(2) 0.018(2)
B8 0.040(3) 0.045(3) 0.064(3) 0.015(2) 0.027(2) 0.018(2)
B9 0.052(3) 0.035(3) 0.051(3) 0.012(2) 0.018(2) 0.016(2)
B10 0.053(3) 0.033(3) 0.050(3) 0.005(2) 0.015(2) 0.003(2)
B11 0.055(3) 0.034(3) 0.036(2) -0.002(2) 0.010(2) 0.009(2)
B12 0.074(4) 0.036(3) 0.046(3) 0.004(2) 0.028(3) 0.020(3)
C3 0.028(2) 0.029(2) 0.0250(17) -0.0016(14) 0.0072(14) 0.0060(15)
C4 0.038(2) 0.034(2) 0.039(2) -0.0023(17) 0.0108(17) 0.0023(17)
C5 0.063(3) 0.028(2) 0.051(2) -0.0068(18) 0.011(2) 0.0078(19)
C6 0.058(3) 0.046(3) 0.044(2) -0.018(2) 0.0057(19) 0.023(2)
C7 0.050(3) 0.062(3) 0.039(2) -0.007(2) 0.015(2) 0.013(2)
C8 0.044(2) 0.040(2) 0.033(2) 0.0000(17) 0.0137(17) 0.0063(18)
C9 0.037(2) 0.048(3) 0.0233(18) 0.0080(17) 0.0016(15) -0.0037(18)
C10 0.038(2) 0.046(2) 0.031(2) -0.0046(18) -0.0058(17) 0.0038(18)
C11 0.030(2) 0.040(2) 0.046(2) 0.0121(19) -0.0048(17) -0.0079(17)
C12 0.026(2) 0.068(3) 0.032(2) 0.009(2) 0.0078(16) 0.0097(19)
C13 0.030(2) 0.037(2) 0.036(2) 0.0061(17) 0.0008(16) 0.0047(16)
C14 0.058(3) 0.093(4) 0.035(2) 0.018(2) 0.014(2) -0.003(3)
C15 0.101(5) 0.065(3) 0.046(3) -0.019(2) -0.009(3) 0.016(3)
C16 0.048(3) 0.076(4) 0.104(4) 0.041(3) -0.018(3) -0.035(3)
C17 0.033(3) 0.130(5) 0.051(3) 0.007(3) 0.017(2) 0.014(3)
C18 0.070(3) 0.041(3) 0.057(3) 0.010(2) -0.004(2) 0.015(2)

loop_
_atom_type_symbol
_atom_type_description
_atom_type_scat_dispersion_real
_atom_type_scat_dispersion_imag
_atom_type_scat_source
C C 0.0033 0.0016 'International Tables Vol C Tables 4.2.6.8 and 6.1.1.4'
H H 0.0000 0.0000 'International Tables Vol C Tables 4.2.6.8 and 6.1.1.4'
B B 0.0013 0.0007 'International Tables Vol C Tables 4.2.6.8 and 6.1.1.4'
N N 0.0061 0.0033 'International Tables Vol C Tables 4.2.6.8 and 6.1.1.4'
F F 0.0171 0.0103 'International Tables Vol C Tables 4.2.6.8 and 6.1.1.4'
Cl Cl 0.1484 0.1585 'International Tables Vol C Tables 4.2.6.8 and 6.1.1.4'
Rh Rh -1.1178 0.9187 'International Tables Vol C Tables 4.2.6.8 and 6.1.1.4'

loop_
_geom_angle_atom_site_label_1
_geom_angle_atom_site_label_2
_geom_angle_atom_site_label_3
_geom_angle
N2 Rh1 B6 79.28(13)
N2 Rh1 C11 116.71(13)
B6 Rh1 C11 99.43(16)
N2 Rh1 C10 154.03(14)
B6 Rh1 C10 97.45(15)
C11 Rh1 C10 37.91(14)
N2 Rh1 C9 152.72(13)
B6 Rh1 C9 127.91(14)
C11 Rh1 C9 62.16(14)
C10 Rh1 C9 37.22(14)
N2 Rh1 C12 100.71(12)
B6 Rh1 C12 132.89(16)
C11 Rh1 C12 38.12(14)
C10 Rh1 C12 62.58(14)
C9 Rh1 C12 60.63(13)
N2 Rh1 C13 116.91(12)
B6 Rh1 C13 158.97(14)
C11 Rh1 C13 62.01(14)
C10 Rh1 C13 61.99(14)
C9 Rh1 C13 36.41(13)
C12 Rh1 C13 35.65(13)
N2 Rh1 Cl1 89.93(8)
B6 Rh1 Cl1 92.95(12)
C11 Rh1 Cl1 152.20(10)
C10 Rh1 Cl1 116.03(12)
C9 Rh1 Cl1 90.63(10)
C12 Rh1 Cl1 134.01(11)
C13 Rh1 Cl1 100.04(10)
N2 N1 C1 111.8(3)
N1 N2 C3 112.3(3)
N1 N2 Rh1 128.8(2)
C3 N2 Rh1 118.8(2)
N1 C1 C2 117.2(3)
N1 C1 B5 119.8(3)
C2 C1 B5 112.2(3)
N1 C1 B4 121.3(3)
C2 C1 B4 111.3(3)
B5 C1 B4 64.4(2)
N1 C1 B3 116.3(3)
C2 C1 B3 62.0(2)
B5 C1 B3 116.1(3)
B4 C1 B3 62.0(2)
N1 C1 B6 112.5(3)
C2 C1 B6 63.2(2)
B5 C1 B6 63.3(2)
B4 C1 B6 117.8(3)
B3 C1 B6 118.1(3)
C1 C2 B7 111.2(3)
C1 C2 B8 111.7(3)
B7 C2 B8 64.0(3)
C1 C2 B3 61.7(2)
B7 C2 B3 116.2(3)
B8 C2 B3 63.1(2)
C1 C2 B6 62.2(2)
B7 C2 B6 62.9(2)
B8 C2 B6 117.2(3)
B3 C2 B6 117.1(3)
C1 C2 H2 118(2)
B7 C2 H2 118(2)
B8 C2 H2 122(2)
B3 C2 H2 119(2)
B6 C2 H2 111(2)
C1 B3 C2 56.3(2)
C1 B3 B4 58.3(2)
C2 B3 B4 103.8(3)
C1 B3 B9 103.9(3)
C2 B3 B9 103.6(3)
B4 B3 B9 60.5(3)
C1 B3 B8 102.8(3)
C2 B3 B8 57.4(2)
B4 B3 B8 107.9(3)
B9 B3 B8 60.1(3)
C1 B3 H3 125.6
C2 B3 H3 125.6
B4 B3 H3 122.0
B9 B3 H3 123.0
B8 B3 H3 122.8
C1 B4 B3 59.8(2)
C1 B4 B10 103.3(3)
B3 B4 B10 108.1(3)
C1 B4 B9 104.6(3)
B3 B4 B9 59.9(3)
B10 B4 B9 60.2(3)
C1 B4 B5 57.3(2)
B3 B4 B5 108.4(3)
B10 B4 B5 60.1(2)
B9 B4 B5 108.4(3)
C1 B4 H4 125.5
B3 B4 H4 120.8
B10 B4 H4 122.8
B9 B4 H4 122.1
B5 B4 H4 121.5
C1 B5 B11 104.2(3)
C1 B5 B10 103.5(3)
B11 B5 B10 60.3(2)
C1 B5 B4 58.4(2)
B11 B5 B4 108.0(3)
B10 B5 B4 59.4(2)
C1 B5 B6 60.7(2)
B11 B5 B6 59.9(2)
B10 B5 B6 109.5(3)
B4 B5 B6 110.7(3)
C1 B5 H5 125.2
B11 B5 H5 122.8
B10 B5 H5 122.7
B4 B5 H5 121.0
B6 B5 H5 119.3
C1 B6 C2 54.64(19)
C1 B6 B11 100.1(3)
C2 B6 B11 100.1(3)
C1 B6 B7 99.4(3)
C2 B6 B7 55.6(2)
B11 B6 B7 59.3(2)
C1 B6 B5 56.0(2)
C2 B6 B5 99.7(3)
B11 B6 B5 59.1(2)
B7 B6 B5 104.9(3)
C1 B6 Rh1 107.5(2)
C2 B6 Rh1 114.5(2)
B11 B6 Rh1 144.1(3)
B7 B6 Rh1 134.6(3)
B5 B6 Rh1 120.4(2)
C2 B7 B11 104.8(3)
C2 B7 B12 104.2(3)
B11 B7 B12 60.3(3)
C2 B7 B8 58.4(2)
B11 B7 B8 108.2(3)
B12 B7 B8 59.8(3)
C2 B7 B6 61.4(2)
B11 B7 B6 59.8(2)
B12 B7 B6 109.8(3)
B8 B7 B6 111.4(3)
C2 B7 H7 124.6
B11 B7 H7 122.8
B12 B7 H7 122.4
B8 B7 H7 120.7
B6 B7 H7 118.9
C2 B8 B12 103.8(3)
C2 B8 B9 104.7(3)
B12 B8 B9 60.7(3)
C2 B8 B7 57.6(2)
B12 B8 B7 60.1(3)
B9 B8 B7 108.6(4)
C2 B8 B3 59.5(2)
B12 B8 B3 108.0(3)
B9 B8 B3 59.4(2)
B7 B8 B3 108.0(3)
C2 B8 H8 125.3
B12 B8 H8 122.4
B9 B8 H8 122.1
B7 B8 H8 121.6
B3 B8 H8 121.3
B3 B9 B4 59.6(2)
B3 B9 B8 60.5(3)
B4 B9 B8 107.6(3)
B3 B9 B10 107.7(3)
B4 B9 B10 59.9(3)
B8 B9 B10 107.1(3)
B3 B9 B12 107.9(3)
B4 B9 B12 107.3(3)
B8 B9 B12 59.5(3)
B10 B9 B12 59.4(3)
B3 B9 H9 121.6
B4 B9 H9 122.1
B8 B9 H9 122.0
B10 B9 H9 122.2
B12 B9 H9 122.2
B12 B10 B4 108.3(4)
B12 B10 B9 60.7(3)
B4 B10 B9 59.9(3)
B12 B10 B5 107.8(3)
B4 B10 B5 60.5(2)
B9 B10 B5 108.6(3)
B12 B10 B11 60.2(3)
B4 B10 B11 108.1(3)
B9 B10 B11 108.9(3)
B5 B10 B11 59.4(2)
B12 B10 H10 121.5
B4 B10 H10 121.6
B9 B10 H10 121.0
B5 B10 H10 121.8
B11 B10 H10 121.6
B5 B11 B7 107.5(3)
B5 B11 B12 107.9(3)
B7 B11 B12 59.9(3)
B5 B11 B6 61.0(2)
B7 B11 B6 60.8(2)
B12 B11 B6 110.3(3)
B5 B11 B10 60.3(2)
B7 B11 B10 107.1(3)
B12 B11 B10 59.4(3)
B6 B11 B10 110.4(3)
B5 B11 H11 121.8
B7 B11 H11 122.4
B12 B11 H11 121.4
B6 B11 H11 119.4
B10 B11 H11 121.6
B10 B12 B8 107.7(3)
B10 B12 B7 107.8(3)
B8 B12 B7 60.2(3)
B10 B12 B11 60.4(3)
B8 B12 B11 108.2(3)
B7 B12 B11 59.8(3)
B10 B12 B9 59.8(3)
B8 B12 B9 59.8(3)
B7 B12 B9 108.0(3)
B11 B12 B9 108.4(3)
B10 B12 H12 121.8
B8 B12 H12 121.8
B7 B12 H12 121.8
B11 B12 H12 121.4
B9 B12 H12 121.7
C4 C3 C8 121.7(3)
C4 C3 N2 117.9(3)
C8 C3 N2 120.4(3)
C3 C4 C5 119.1(4)
C3 C4 H4A 120.5
C5 C4 H4A 120.5
C6 C5 C4 118.0(4)
C6 C5 H5A 121.0
C4 C5 H5A 121.0
C7 C6 C5 123.9(4)
C7 C6 F1 118.3(4)
C5 C6 F1 117.8(4)
C6 C7 C8 118.0(4)
C6 C7 H7A 121.0
C8 C7 H7A 121.0
C3 C8 C7 119.2(4)
C3 C8 H8A 120.4
C7 C8 H8A 120.4
C10 C9 C13 110.0(3)
C10 C9 C14 125.5(4)
C13 C9 C14 124.3(4)
C10 C9 Rh1 69.6(2)
C13 C9 Rh1 75.15(19)
C14 C9 Rh1 125.7(3)
C9 C10 C11 107.1(3)
C9 C10 C15 125.2(4)
C11 C10 C15 127.3(4)
C9 C10 Rh1 73.2(2)
C11 C10 Rh1 70.4(2)
C15 C10 Rh1 127.6(3)
C10 C11 C12 107.5(3)
C10 C11 C16 126.6(4)
C12 C11 C16 124.8(4)
C10 C11 Rh1 71.7(2)
C12 C11 Rh1 74.3(2)
C16 C11 Rh1 128.8(3)
C13 C12 C11 108.7(3)
C13 C12 C17 126.8(4)
C11 C12 C17 124.4(4)
C13 C12 Rh1 74.7(2)
C11 C12 Rh1 67.6(2)
C17 C12 Rh1 126.7(3)
C12 C13 C9 106.5(3)
C12 C13 C18 128.7(4)
C9 C13 C18 124.7(3)
C12 C13 Rh1 69.7(2)
C9 C13 Rh1 68.4(2)
C18 C13 Rh1 129.3(3)
C9 C14 H14A 109.5
C9 C14 H14B 109.5
H14A C14 H14B 109.5
C9 C14 H14C 109.5
H14A C14 H14C 109.5
H14B C14 H14C 109.5
C10 C15 H15A 109.5
C10 C15 H15B 109.5
H15A C15 H15B 109.5
C10 C15 H15C 109.5
H15A C15 H15C 109.5
H15B C15 H15C 109.5
C11 C16 H16A 109.5
C11 C16 H16B 109.5
H16A C16 H16B 109.5
C11 C16 H16C 109.5
H16A C16 H16C 109.5
H16B C16 H16C 109.5
C12 C17 H17A 109.5
C12 C17 H17B 109.5
H17A C17 H17B 109.5
C12 C17 H17C 109.5
H17A C17 H17C 109.5
H17B C17 H17C 109.5
C13 C18 H18A 109.5
C13 C18 H18B 109.5
H18A C18 H18B 109.5
C13 C18 H18C 109.5
H18A C18 H18C 109.5
H18B C18 H18C 109.5

loop_
_geom_bond_atom_site_label_1
_geom_bond_atom_site_label_2
_geom_bond_distance
Rh1 N2 2.045(3)
Rh1 B6 2.065(4)
Rh1 C11 2.169(4)
Rh1 C10 2.187(4)
Rh1 C9 2.235(3)
Rh1 C12 2.258(4)
Rh1 C13 2.323(4)
Rh1 Cl1 2.3971(12)
N1 N2 1.261(4)
N1 C1 1.441(4)
N2 C3 1.446(4)
F1 C6 1.370(4)
C1 C2 1.621(5)
C1 B5 1.671(5)
C1 B4 1.691(5)
C1 B3 1.717(5)
C1 B6 1.759(5)
C2 B7 1.667(6)
C2 B8 1.683(6)
C2 B3 1.722(5)
C2 B6 1.774(5)
C2 H2 0.970(18)
B3 B4 1.754(6)
B3 B9 1.761(6)
B3 B8 1.781(6)
B3 H3 1.1200
B4 B10 1.770(6)
B4 B9 1.770(6)
B4 B5 1.790(6)
B4 H4 1.1200
B5 B11 1.766(6)
B5 B10 1.783(6)
B5 B6 1.801(6)
B5 H5 1.1200
B6 B11 1.781(6)
B6 B7 1.799(6)
B7 B11 1.772(7)
B7 B12 1.773(6)
B7 B8 1.775(7)
B7 H7 1.1200
B8 B12 1.767(7)
B8 B9 1.774(6)
B8 H8 1.1200
B9 B10 1.774(7)
B9 B12 1.789(6)
B9 H9 1.1200
B10 B12 1.767(7)
B10 B11 1.784(6)
B10 H10 1.1200
B11 B12 1.780(7)
B11 H11 1.1200
B12 H12 1.1200
C3 C4 1.375(5)
C3 C8 1.378(5)
C4 C5 1.383(5)
C4 H4A 0.9500
C5 C6 1.364(6)
C5 H5A 0.9500
C6 C7 1.362(6)
C7 C8 1.379(5)
C7 H7A 0.9500
C8 H8A 0.9500
C9 C10 1.412(5)
C9 C13 1.426(5)
C9 C14 1.510(5)
C10 C11 1.415(5)
C10 C15 1.499(5)
C11 C12 1.448(5)
C11 C16 1.499(5)
C12 C13 1.403(5)
C12 C17 1.500(5)
C13 C18 1.499(5)
C14 H14A 0.9800
C14 H14B 0.9800
C14 H14C 0.9800
C15 H15A 0.9800
C15 H15B 0.9800
C15 H15C 0.9800
C16 H16A 0.9800
C16 H16B 0.9800
C16 H16C 0.9800
C17 H17A 0.9800
C17 H17B 0.9800
C17 H17C 0.9800
C18 H18A 0.9800
C18 H18B 0.9800
C18 H18C 0.9800

loop_
_geom_torsion_atom_site_label_1
_geom_torsion_atom_site_label_2
_geom_torsion_atom_site_label_3
_geom_torsion_atom_site_label_4
_geom_torsion
C1 N1 N2 C3 176.9(3)
C1 N1 N2 Rh1 -0.5(4)
N2 N1 C1 C2 69.2(4)
N2 N1 C1 B5 -72.3(4)
N2 N1 C1 B4 -148.6(3)
N2 N1 C1 B3 139.6(3)
N2 N1 C1 B6 -1.2(4)
N1 C1 C2 B7 -143.8(3)
B5 C1 C2 B7 0.5(4)
B4 C1 C2 B7 70.5(4)
B3 C1 C2 B7 109.3(3)
B6 C1 C2 B7 -40.9(3)
N1 C1 C2 B8 146.8(3)
B5 C1 C2 B8 -68.9(4)
B4 C1 C2 B8 1.1(4)
B3 C1 C2 B8 39.9(3)
B6 C1 C2 B8 -110.3(3)
N1 C1 C2 B3 106.9(3)
B5 C1 C2 B3 -108.8(3)
B4 C1 C2 B3 -38.8(3)
B6 C1 C2 B3 -150.2(3)
N1 C1 C2 B6 -102.9(3)
B5 C1 C2 B6 41.4(3)
B4 C1 C2 B6 111.4(3)
B3 C1 C2 B6 150.2(3)
N1 C1 B3 C2 -108.3(3)
B5 C1 B3 C2 102.4(3)
B4 C1 B3 C2 138.6(3)
B6 C1 B3 C2 30.2(3)
N1 C1 B3 B4 113.1(3)
C2 C1 B3 B4 -138.6(3)
B5 C1 B3 B4 -36.2(3)
B6 C1 B3 B4 -108.4(3)
N1 C1 B3 B9 154.5(3)
C2 C1 B3 B9 -97.2(3)
B5 C1 B3 B9 5.2(4)
B4 C1 B3 B9 41.4(3)
B6 C1 B3 B9 -67.0(4)
N1 C1 B3 B8 -143.6(3)
C2 C1 B3 B8 -35.3(3)
B5 C1 B3 B8 67.2(4)
B4 C1 B3 B8 103.3(3)
B6 C1 B3 B8 -5.0(4)
B7 C2 B3 C1 -101.1(3)
B8 C2 B3 C1 -138.1(3)
B6 C2 B3 C1 -29.6(3)
C1 C2 B3 B4 35.4(3)
B7 C2 B3 B4 -65.7(4)
B8 C2 B3 B4 -102.7(3)
B6 C2 B3 B4 5.8(4)
C1 C2 B3 B9 97.8(3)
B7 C2 B3 B9 -3.2(4)
B8 C2 B3 B9 -40.2(3)
B6 C2 B3 B9 68.2(4)
C1 C2 B3 B8 138.1(3)
B7 C2 B3 B8 37.0(3)
B6 C2 B3 B8 108.5(4)
N1 C1 B4 B3 -105.3(4)
C2 C1 B4 B3 38.8(3)
B5 C1 B4 B3 144.0(3)
B6 C1 B4 B3 108.9(3)
N1 C1 B4 B10 151.2(3)
C2 C1 B4 B10 -64.6(4)
B5 C1 B4 B10 40.6(3)
B3 C1 B4 B10 -103.4(3)
B6 C1 B4 B10 5.4(4)
N1 C1 B4 B9 -146.6(3)
C2 C1 B4 B9 -2.4(4)
B5 C1 B4 B9 102.7(3)
B3 C1 B4 B9 -41.3(3)
B6 C1 B4 B9 67.6(4)
N1 C1 B4 B5 110.7(4)
C2 C1 B4 B5 -105.2(3)
B3 C1 B4 B5 -144.0(3)
B6 C1 B4 B5 -35.1(3)
C2 B3 B4 C1 -34.5(2)
B9 B3 B4 C1 -132.5(3)
B8 B3 B4 C1 -94.3(3)
C1 B3 B4 B10 95.1(3)
C2 B3 B4 B10 60.6(4)
B9 B3 B4 B10 -37.4(3)
B8 B3 B4 B10 0.8(4)
C1 B3 B4 B9 132.5(3)
C2 B3 B4 B9 98.0(3)
B8 B3 B4 B9 38.2(3)
C1 B3 B4 B5 31.4(3)
C2 B3 B4 B5 -3.1(4)
B9 B3 B4 B5 -101.1(3)
B8 B3 B4 B5 -62.8(4)
N1 C1 B5 B11 144.6(3)
C2 C1 B5 B11 1.3(4)
B4 C1 B5 B11 -102.6(3)
B3 C1 B5 B11 -67.3(4)
B6 C1 B5 B11 42.7(3)
N1 C1 B5 B10 -153.1(3)
C2 C1 B5 B10 63.7(3)
B4 C1 B5 B10 -40.2(3)
B3 C1 B5 B10 -5.0(4)
B6 C1 B5 B10 105.0(3)
N1 C1 B5 B4 -112.8(3)
C2 C1 B5 B4 103.9(3)
B3 C1 B5 B4 35.3(3)
B6 C1 B5 B4 145.3(3)
N1 C1 B5 B6 101.9(3)
C2 C1 B5 B6 -41.3(3)
B4 C1 B5 B6 -145.3(3)
B3 C1 B5 B6 -110.0(3)
B3 B4 B5 C1 -32.4(3)
B10 B4 B5 C1 -133.1(3)
B9 B4 B5 C1 -95.9(3)
C1 B4 B5 B11 96.0(3)
B3 B4 B5 B11 63.6(4)
B10 B4 B5 B11 -37.2(3)
B9 B4 B5 B11 0.1(4)
C1 B4 B5 B10 133.1(3)
B3 B4 B5 B10 100.8(3)
B9 B4 B5 B10 37.2(3)
C1 B4 B5 B6 32.1(3)
B3 B4 B5 B6 -0.2(4)
B10 B4 B5 B6 -101.0(3)
B9 B4 B5 B6 -63.8(4)
N1 C1 B6 C2 110.1(3)
B5 C1 B6 C2 -136.7(3)
B4 C1 B6 C2 -101.2(3)
B3 C1 B6 C2 -29.9(3)
N1 C1 B6 B11 -154.6(3)
C2 C1 B6 B11 95.3(3)
B5 C1 B6 B11 -41.4(3)
B4 C1 B6 B11 -5.9(4)
B3 C1 B6 B11 65.4(4)
N1 C1 B6 B7 145.1(3)
C2 C1 B6 B7 35.0(3)
B5 C1 B6 B7 -101.7(3)
B4 C1 B6 B7 -66.2(4)
B3 C1 B6 B7 5.1(4)
N1 C1 B6 B5 -113.1(3)
C2 C1 B6 B5 136.7(3)
B4 C1 B6 B5 35.5(3)
B3 C1 B6 B5 106.8(3)
N1 C1 B6 Rh1 2.2(3)
C2 C1 B6 Rh1 -108.0(3)
B5 C1 B6 Rh1 115.3(3)
B4 C1 B6 Rh1 150.8(3)
B3 C1 B6 Rh1 -137.9(3)
B7 C2 B6 C1 136.7(3)
B8 C2 B6 C1 101.5(3)
B3 C2 B6 C1 29.5(3)
C1 C2 B6 B11 -95.3(3)
B7 C2 B6 B11 41.4(3)
B8 C2 B6 B11 6.2(4)
B3 C2 B6 B11 -65.8(3)
C1 C2 B6 B7 -136.7(3)
B8 C2 B6 B7 -35.2(3)
B3 C2 B6 B7 -107.2(3)
C1 C2 B6 B5 -35.2(2)
B7 C2 B6 B5 101.5(3)
B8 C2 B6 B5 66.2(3)
B3 C2 B6 B5 -5.7(4)
C1 C2 B6 Rh1 94.7(2)
B7 C2 B6 Rh1 -128.6(3)
B8 C2 B6 Rh1 -163.8(2)
B3 C2 B6 Rh1 124.2(3)
B11 B5 B6 C1 -130.6(3)
B10 B5 B6 C1 -94.9(3)
B4 B5 B6 C1 -31.2(3)
C1 B5 B6 C2 34.6(2)
B11 B5 B6 C2 -96.0(3)
B10 B5 B6 C2 -60.3(3)
B4 B5 B6 C2 3.3(3)
C1 B5 B6 B11 130.6(3)
B10 B5 B6 B11 35.7(3)
B4 B5 B6 B11 99.4(3)
C1 B5 B6 B7 91.4(3)
B11 B5 B6 B7 -39.2(3)
B10 B5 B6 B7 -3.5(4)
B4 B5 B6 B7 60.1(4)
C1 B5 B6 Rh1 -91.4(3)
B11 B5 B6 Rh1 138.0(3)
B10 B5 B6 Rh1 173.7(3)
B4 B5 B6 Rh1 -122.7(3)
C1 C2 B7 B11 -2.1(4)
B8 C2 B7 B11 102.6(3)
B3 C2 B7 B11 65.9(4)
B6 C2 B7 B11 -42.6(3)
C1 C2 B7 B12 -64.5(4)
B8 C2 B7 B12 40.1(3)
B3 C2 B7 B12 3.4(4)
B6 C2 B7 B12 -105.1(3)
C1 C2 B7 B8 -104.6(3)
B3 C2 B7 B8 -36.7(3)
B6 C2 B7 B8 -145.2(3)
C1 C2 B7 B6 40.6(3)
B8 C2 B7 B6 145.2(3)
B3 C2 B7 B6 108.5(3)
C1 B6 B7 C2 -34.5(2)
B11 B6 B7 C2 -130.8(3)
B5 B6 B7 C2 -91.7(3)
Rh1 B6 B7 C2 91.7(4)
C1 B6 B7 B11 96.2(3)
C2 B6 B7 B11 130.8(3)
B5 B6 B7 B11 39.1(3)
Rh1 B6 B7 B11 -137.5(4)
C1 B6 B7 B12 61.3(4)
C2 B6 B7 B12 95.8(4)
B11 B6 B7 B12 -35.0(3)
B5 B6 B7 B12 4.1(4)
Rh1 B6 B7 B12 -172.5(3)
C1 B6 B7 B8 -3.0(4)
C2 B6 B7 B8 31.5(3)
B11 B6 B7 B8 -99.3(4)
B5 B6 B7 B8 -60.2(4)
Rh1 B6 B7 B8 123.2(4)
C1 C2 B8 B12 63.7(4)
B7 C2 B8 B12 -40.1(3)
B3 C2 B8 B12 103.0(3)
B6 C2 B8 B12 -5.2(4)
C1 C2 B8 B9 0.8(4)
B7 C2 B8 B9 -103.0(4)
B3 C2 B8 B9 40.1(3)
B6 C2 B8 B9 -68.1(4)
C1 C2 B8 B7 103.8(3)
B3 C2 B8 B7 143.1(3)
B6 C2 B8 B7 34.9(3)
C1 C2 B8 B3 -39.3(3)
B7 C2 B8 B3 -143.1(3)
B6 C2 B8 B3 -108.2(3)
B11 B7 B8 C2 -96.5(3)
B12 B7 B8 C2 -133.8(3)
B6 B7 B8 C2 -32.6(3)
C2 B7 B8 B12 133.8(3)
B11 B7 B8 B12 37.2(3)
B6 B7 B8 B12 101.2(3)
C2 B7 B8 B9 95.9(3)
B11 B7 B8 B9 -0.6(4)
B12 B7 B8 B9 -37.9(3)
B6 B7 B8 B9 63.3(4)
C2 B7 B8 B3 33.0(3)
B11 B7 B8 B3 -63.5(4)
B12 B7 B8 B3 -100.8(4)
B6 B7 B8 B3 0.4(4)
C1 B3 B8 C2 34.7(3)
B4 B3 B8 C2 95.2(3)
B9 B3 B8 C2 133.6(4)
C1 B3 B8 B12 -61.0(4)
C2 B3 B8 B12 -95.7(3)
B4 B3 B8 B12 -0.5(4)
B9 B3 B8 B12 37.8(3)
C1 B3 B8 B9 -98.8(3)
C2 B3 B8 B9 -133.6(4)
B4 B3 B8 B9 -38.4(3)
C1 B3 B8 B7 2.5(4)
C2 B3 B8 B7 -32.2(3)
B4 B3 B8 B7 63.0(4)
B9 B3 B8 B7 101.4(4)
C1 B3 B9 B4 -40.3(3)
C2 B3 B9 B4 -98.3(3)
B8 B3 B9 B4 -137.2(3)
C1 B3 B9 B8 97.0(3)
C2 B3 B9 B8 38.9(3)
B4 B3 B9 B8 137.2(3)
C1 B3 B9 B10 -3.1(4)
C2 B3 B9 B10 -61.1(4)
B4 B3 B9 B10 37.2(3)
B8 B3 B9 B10 -100.0(3)
C1 B3 B9 B12 59.7(4)
C2 B3 B9 B12 1.6(4)
B4 B3 B9 B12 99.9(4)
B8 B3 B9 B12 -37.3(3)
C1 B4 B9 B3 41.2(3)
B10 B4 B9 B3 138.3(3)
B5 B4 B9 B3 101.1(3)
C1 B4 B9 B8 2.9(4)
B3 B4 B9 B8 -38.3(3)
B10 B4 B9 B8 99.9(4)
B5 B4 B9 B8 62.8(4)
C1 B4 B9 B10 -97.1(3)
B3 B4 B9 B10 -138.3(3)
B5 B4 B9 B10 -37.2(3)
C1 B4 B9 B12 -59.8(4)
B3 B4 B9 B12 -101.0(3)
B10 B4 B9 B12 37.3(3)
B5 B4 B9 B12 0.1(4)
C2 B8 B9 B3 -40.2(3)
B12 B8 B9 B3 -138.0(3)
B7 B8 B9 B3 -100.4(3)
C2 B8 B9 B4 -2.3(4)
B12 B8 B9 B4 -100.1(4)
B7 B8 B9 B4 -62.5(4)
B3 B8 B9 B4 37.9(3)
C2 B8 B9 B10 60.8(4)
B12 B8 B9 B10 -37.0(3)
B7 B8 B9 B10 0.6(4)
B3 B8 B9 B10 101.0(3)
C2 B8 B9 B12 97.8(3)
B7 B8 B9 B12 37.6(3)
B3 B8 B9 B12 138.0(3)
C1 B4 B10 B12 61.3(4)
B3 B4 B10 B12 -0.8(4)
B9 B4 B10 B12 -38.1(3)
B5 B4 B10 B12 100.5(3)
C1 B4 B10 B9 99.5(3)
B3 B4 B10 B9 37.3(3)
B5 B4 B10 B9 138.6(3)
C1 B4 B10 B5 -39.1(3)
B3 B4 B10 B5 -101.3(3)
B9 B4 B10 B5 -138.6(3)
C1 B4 B10 B11 -2.4(4)
B3 B4 B10 B11 -64.5(4)
B9 B4 B10 B11 -101.8(4)
B5 B4 B10 B11 36.8(3)
B3 B9 B10 B12 100.8(3)
B4 B9 B10 B12 137.8(3)
B8 B9 B10 B12 37.0(3)
B3 B9 B10 B4 -37.0(3)
B8 B9 B10 B4 -100.8(3)
B12 B9 B10 B4 -137.8(3)
B3 B9 B10 B5 0.4(4)
B4 B9 B10 B5 37.4(3)
B8 B9 B10 B5 -63.4(4)
B12 B9 B10 B5 -100.4(3)
B3 B9 B10 B11 63.4(4)
B4 B9 B10 B11 100.4(3)
B8 B9 B10 B11 -0.3(4)
B12 B9 B10 B11 -37.4(3)
C1 B5 B10 B12 -61.7(4)
B11 B5 B10 B12 37.2(3)
B4 B5 B10 B12 -101.4(4)
B6 B5 B10 B12 1.7(4)
C1 B5 B10 B4 39.7(3)
B11 B5 B10 B4 138.6(3)
B6 B5 B10 B4 103.1(3)
C1 B5 B10 B9 2.6(4)
B11 B5 B10 B9 101.5(4)
B4 B5 B10 B9 -37.1(3)
B6 B5 B10 B9 65.9(4)
C1 B5 B10 B11 -98.9(3)
B4 B5 B10 B11 -138.6(3)
B6 B5 B10 B11 -35.5(3)
C1 B5 B11 B7 -2.5(4)
B10 B5 B11 B7 -100.1(4)
B4 B5 B11 B7 -63.4(4)
B6 B5 B11 B7 40.6(3)
C1 B5 B11 B12 60.7(4)
B10 B5 B11 B12 -36.9(3)
B4 B5 B11 B12 -0.2(4)
B6 B5 B11 B12 103.8(3)
C1 B5 B11 B6 -43.1(3)
B10 B5 B11 B6 -140.7(3)
B4 B5 B11 B6 -104.0(3)
C1 B5 B11 B10 97.6(3)
B4 B5 B11 B10 36.7(3)
B6 B5 B11 B10 140.7(3)
C2 B7 B11 B5 2.8(4)
B12 B7 B11 B5 100.9(3)
B8 B7 B11 B5 63.9(4)
B6 B7 B11 B5 -40.7(3)
C2 B7 B11 B12 -98.1(3)
B8 B7 B11 B12 -37.0(3)
B6 B7 B11 B12 -141.6(3)
C2 B7 B11 B6 43.5(3)
B12 B7 B11 B6 141.6(3)
B8 B7 B11 B6 104.6(3)
C2 B7 B11 B10 -60.7(4)
B12 B7 B11 B10 37.4(3)
B8 B7 B11 B10 0.4(4)
B6 B7 B11 B10 -104.2(3)
C1 B6 B11 B5 39.7(3)
C2 B6 B11 B5 95.3(3)
B7 B6 B11 B5 134.7(3)
Rh1 B6 B11 B5 -100.3(4)
C1 B6 B11 B7 -95.0(3)
C2 B6 B11 B7 -39.4(3)
B5 B6 B11 B7 -134.7(3)
Rh1 B6 B11 B7 125.0(4)
C1 B6 B11 B12 -60.0(3)
C2 B6 B11 B12 -4.5(3)
B7 B6 B11 B12 35.0(3)
B5 B6 B11 B12 -99.8(3)
Rh1 B6 B11 B12 159.9(3)
C1 B6 B11 B10 3.8(4)
C2 B6 B11 B10 59.4(4)
B7 B6 B11 B10 98.8(4)
B5 B6 B11 B10 -35.9(3)
Rh1 B6 B11 B10 -136.2(4)
B12 B10 B11 B5 -138.4(4)
B4 B10 B11 B5 -37.3(3)
B9 B10 B11 B5 -100.8(3)
B12 B10 B11 B7 -37.6(3)
B4 B10 B11 B7 63.5(4)
B9 B10 B11 B7 -0.1(4)
B5 B10 B11 B7 100.8(3)
B4 B10 B11 B12 101.2(4)
B9 B10 B11 B12 37.6(3)
B5 B10 B11 B12 138.4(4)
B12 B10 B11 B6 -102.2(4)
B4 B10 B11 B6 -1.0(4)
B9 B10 B11 B6 -64.6(4)
B5 B10 B11 B6 36.2(3)
B4 B10 B12 B8 0.5(4)
B9 B10 B12 B8 -37.3(3)
B5 B10 B12 B8 64.5(4)
B11 B10 B12 B8 101.3(3)
B4 B10 B12 B7 -63.1(4)
B9 B10 B12 B7 -100.8(4)
B5 B10 B12 B7 0.9(5)
B11 B10 B12 B7 37.8(3)
B4 B10 B12 B11 -100.8(3)
B9 B10 B12 B11 -138.6(3)
B5 B10 B12 B11 -36.8(3)
B4 B10 B12 B9 37.8(3)
B5 B10 B12 B9 101.8(3)
B11 B10 B12 B9 138.6(3)
C2 B8 B12 B10 -62.0(4)
B9 B8 B12 B10 37.3(3)
B7 B8 B12 B10 -100.8(3)
B3 B8 B12 B10 0.1(4)
C2 B8 B12 B7 38.9(3)
B9 B8 B12 B7 138.2(3)
B3 B8 B12 B7 100.9(3)
C2 B8 B12 B11 1.9(4)
B9 B8 B12 B11 101.1(3)
B7 B8 B12 B11 -37.0(3)
B3 B8 B12 B11 63.9(4)
C2 B8 B12 B9 -99.3(3)
B7 B8 B12 B9 -138.2(3)
B3 B8 B12 B9 -37.3(3)
C2 B7 B12 B10 61.1(4)
B11 B7 B12 B10 -38.0(3)
B8 B7 B12 B10 100.5(4)
B6 B7 B12 B10 -3.2(5)
C2 B7 B12 B8 -39.4(3)
B11 B7 B12 B8 -138.6(3)
B6 B7 B12 B8 -103.8(3)
C2 B7 B12 B11 99.2(3)
B8 B7 B12 B11 138.6(3)
B6 B7 B12 B11 34.8(3)
C2 B7 B12 B9 -2.1(4)
B11 B7 B12 B9 -101.3(4)
B8 B7 B12 B9 37.3(3)
B6 B7 B12 B9 -66.4(4)
B5 B11 B12 B10 37.3(3)
B7 B11 B12 B10 137.6(3)
B6 B11 B12 B10 102.3(3)
B5 B11 B12 B8 -63.1(4)
B7 B11 B12 B8 37.2(3)
B6 B11 B12 B8 1.8(4)
B10 B11 B12 B8 -100.4(3)
B5 B11 B12 B7 -100.3(3)
B6 B11 B12 B7 -35.3(3)
B10 B11 B12 B7 -137.6(3)
B5 B11 B12 B9 0.2(4)
B7 B11 B12 B9 100.5(4)
B6 B11 B12 B9 65.2(4)
B10 B11 B12 B9 -37.1(3)
B3 B9 B12 B10 -100.3(3)
B4 B9 B12 B10 -37.5(3)
B8 B9 B12 B10 -138.1(3)
B3 B9 B12 B8 37.7(3)
B4 B9 B12 B8 100.6(3)
B10 B9 B12 B8 138.1(3)
B3 B9 B12 B7 0.3(4)
B4 B9 B12 B7 63.1(4)
B8 B9 B12 B7 -37.5(3)
B10 B9 B12 B7 100.6(4)
B3 B9 B12 B11 -63.0(4)
B4 B9 B12 B11 -0.2(4)
B8 B9 B12 B11 -100.8(3)
B10 B9 B12 B11 37.3(3)
N1 N2 C3 C4 137.2(3)
Rh1 N2 C3 C4 -45.1(4)
N1 N2 C3 C8 -44.7(4)
Rh1 N2 C3 C8 133.0(3)
C8 C3 C4 C5 -0.7(5)
N2 C3 C4 C5 177.4(3)
C3 C4 C5 C6 -1.4(6)
C4 C5 C6 C7 2.5(6)
C4 C5 C6 F1 -177.3(4)
C5 C6 C7 C8 -1.3(7)
F1 C6 C7 C8 178.5(4)
C4 C3 C8 C7 1.9(6)
N2 C3 C8 C7 -176.2(3)
C6 C7 C8 C3 -0.9(6)
C13 C9 C10 C11 -2.1(4)
C14 C9 C10 C11 -177.5(4)
Rh1 C9 C10 C11 62.6(2)
C13 C9 C10 C15 170.7(4)
C14 C9 C10 C15 -4.6(6)
Rh1 C9 C10 C15 -124.5(4)
C13 C9 C10 Rh1 -64.7(3)
C14 C9 C10 Rh1 119.9(4)
C9 C10 C11 C12 1.7(4)
C15 C10 C11 C12 -171.0(4)
Rh1 C10 C11 C12 66.2(3)
C9 C10 C11 C16 170.2(4)
C15 C10 C11 C16 -2.4(6)
Rh1 C10 C11 C16 -125.3(4)
C9 C10 C11 Rh1 -64.5(3)
C15 C10 C11 Rh1 122.8(4)
C10 C11 C12 C13 -0.7(4)
C16 C11 C12 C13 -169.5(4)
Rh1 C11 C12 C13 63.8(3)
C10 C11 C12 C17 175.4(4)
C16 C11 C12 C17 6.6(6)
Rh1 C11 C12 C17 -120.1(4)
C10 C11 C12 Rh1 -64.5(3)
C16 C11 C12 Rh1 126.7(4)
C11 C12 C13 C9 -0.6(4)
C17 C12 C13 C9 -176.6(4)
Rh1 C12 C13 C9 58.7(2)
C11 C12 C13 C18 176.1(4)
C17 C12 C13 C18 0.1(6)
Rh1 C12 C13 C18 -124.6(4)
C11 C12 C13 Rh1 -59.3(2)
C17 C12 C13 Rh1 124.7(4)
C10 C9 C13 C12 1.7(4)
C14 C9 C13 C12 177.1(4)
Rh1 C9 C13 C12 -59.5(2)
C10 C9 C13 C18 -175.1(3)
C14 C9 C13 C18 0.3(6)
Rh1 C9 C13 C18 123.6(4)
C10 C9 C13 Rh1 61.2(3)
C14 C9 C13 Rh1 -123.4(4)
